data_4025665
loop_
_publ_author_name
'Hidetsugu Tabata'
'Hiroyuki Suzuki'
'Kumi Akiba'
'Hideyo Takahashi'
'Hideaki Natsugari'

_publ_section_title
;
 Atropisomeric Properties of 7-, 8-, and 9-Membered-Ring Dibenzolactams:
 Conformation, Thermal Stability, and Chemical Reactivity
;
_journal_name_full 'Journal of Organic Chemistry'
_journal_page_first 5984
_journal_page_last 5993
_journal_paper_doi 10.1021/jo1013383
_journal_volume 75
_journal_year 2010
_chemical_absolute_configuration 'CHOOSE rm ad rmad syn or unk'
_chemical_formula_moiety 'C18 H19 N O '
_chemical_formula_sum 'C18 H19 N O'
_chemical_formula_weight 265.35
_space_group_IT_number 19
_symmetry_cell_setting orthorhombic
_symmetry_Int_Tables_number 19
_symmetry_space_group_name_Hall 'P 2ac 2ab'
_symmetry_space_group_name_H-M 'P 21 21 21'
_cell_angle_alpha 90.0000
_cell_angle_beta 90.0000
_cell_angle_gamma 90.0000
_cell_formula_units_Z 4
_cell_length_a 8.62372(16)
_cell_length_b 11.6285(2)
_cell_length_c 14.8609(3)
_cell_measurement_reflns_used 19158
_cell_measurement_temperature 173.1
_cell_measurement_theta_max 68.2
_cell_measurement_theta_min 3.0
_cell_volume 1490.26(5)
_computing_cell_refinement PROCESS-AUTO
_computing_data_collection PROCESS-AUTO
_computing_data_reduction CrystalStructure
_computing_publication_material 'CrystalStructure 3.8'
_computing_structure_refinement CRYSTALS
_computing_structure_solution SIR92
_diffrn_detector_area_resol_mean 10.00
_diffrn_measured_fraction_theta_full 0.988
_diffrn_measured_fraction_theta_max 0.988
_diffrn_measurement_device_type 'Rigaku RAXIS-RAPID'
_diffrn_measurement_method \w
_diffrn_radiation_type 'Cu K\a'
_diffrn_radiation_wavelength 1.54187
_diffrn_reflns_av_R_equivalents 0.037
_diffrn_reflns_limit_h_max 9
_diffrn_reflns_limit_h_min -10
_diffrn_reflns_limit_k_max 14
_diffrn_reflns_limit_k_min -13
_diffrn_reflns_limit_l_max 17
_diffrn_reflns_limit_l_min -17
_diffrn_reflns_number 25755
_diffrn_reflns_theta_full 68.24
_diffrn_reflns_theta_max 68.24
_exptl_absorpt_coefficient_mu 0.566
_exptl_absorpt_correction_T_max 0.945
_exptl_absorpt_correction_T_min 0.831
_exptl_absorpt_correction_type multi-scan
_exptl_absorpt_process_details
;
    Higashi, T. (1995). Program for Absorption Correction.
    Rigaku Corporation, Tokyo, Japan.
;
_exptl_crystal_colour colorless
_exptl_crystal_density_diffrn 1.183
_exptl_crystal_density_method 'not measured'
_exptl_crystal_description block
_exptl_crystal_F_000 568.00
_exptl_crystal_size_max 0.25
_exptl_crystal_size_mid 0.20
_exptl_crystal_size_min 0.10
_refine_diff_density_max 0.38
_refine_diff_density_min -0.43
_refine_ls_abs_structure_details 'Flack, H. D. (1983), Acta Cryst. A39, 876-881.  1137 Friedel Pairs'
_refine_ls_abs_structure_Flack 0.0(5)
_refine_ls_extinction_coef 10(3)
_refine_ls_extinction_method 'Larson (1970) Crystallographic Computing eq. 22'
_refine_ls_goodness_of_fit_ref 0.994
_refine_ls_hydrogen_treatment mixed
_refine_ls_number_parameters 241
_refine_ls_number_reflns 2698
_refine_ls_R_factor_gt 0.0429
_refine_ls_shift/su_max 0.0000
_refine_ls_structure_factor_coef Fsqd
_refine_ls_weighting_details 'w = 1/\s^2^(Fo^2^)'
_refine_ls_weighting_scheme sigma
_refine_ls_wR_factor_ref 0.0992
_reflns_number_gt 1632
_reflns_number_total 2698
_reflns_threshold_expression F^2^>2.0\s(F^2^)
_cod_data_source_file jo1013383_si_006.cif
_cod_data_source_block '_100520'
_cod_original_cell_volume 1490.27(5)
_cod_original_formula_sum 'C18 H19 N O '
_cod_database_code 4025665

loop_
_symmetry_equiv_pos_site_id
_symmetry_equiv_pos_as_xyz
1 +X,+Y,+Z
2 1/2+X,1/2-Y,-Z
3 -X,1/2+Y,1/2-Z
4 1/2-X,-Y,1/2+Z

loop_
_atom_site_label
_atom_site_type_symbol
_atom_site_fract_x
_atom_site_fract_y
_atom_site_fract_z
_atom_site_U_iso_or_equiv
_atom_site_adp_type
_atom_site_occupancy
_atom_site_symmetry_multiplicity
_atom_site_calc_flag
_atom_site_refinement_flags
_atom_site_disorder_assembly
_atom_site_disorder_group
O(1) O 0.4067(2) 0.51376(19) 0.35998(15) 0.0612(7) Uani 1.00 1 d . . .
N(1) N 0.6319(2) 0.4436(2) 0.41282(15) 0.0383(7) Uani 1.00 1 d . . .
C(1) C 0.6485(3) 0.4539(2) 0.60493(19) 0.0424(8) Uani 1.00 1 d . . .
C(2) C 0.5575(3) 0.5512(2) 0.61978(18) 0.0429(9) Uani 1.00 1 d . . .
C(3) C 0.4240(3) 0.5389(3) 0.67181(19) 0.0526(10) Uani 1.00 1 d . . .
C(4) C 0.3791(4) 0.4320(3) 0.7070(2) 0.0576(11) Uani 1.00 1 d . . .
C(5) C 0.4691(4) 0.3383(3) 0.6912(2) 0.0591(12) Uani 1.00 1 d . . .
C(6) C 0.6043(4) 0.3485(3) 0.6409(2) 0.0505(10) Uani 1.00 1 d . . .
C(7) C 0.7921(3) 0.4595(2) 0.5484(2) 0.0368(8) Uani 1.00 1 d . . .
C(8) C 0.9413(3) 0.4641(2) 0.5857(2) 0.0484(9) Uani 1.00 1 d . . .
C(9) C 1.0711(3) 0.4692(3) 0.5317(2) 0.0504(10) Uani 1.00 1 d . . .
C(10) C 1.0579(3) 0.4680(3) 0.4390(2) 0.0525(10) Uani 1.00 1 d . . .
C(11) C 0.9115(3) 0.4625(2) 0.4006(2) 0.0434(8) Uani 1.00 1 d . . .
C(12) C 0.7811(3) 0.4572(2) 0.45493(19) 0.0369(8) Uani 1.00 1 d . . .
C(13) C 0.5371(3) 0.5318(2) 0.39212(19) 0.0425(8) Uani 1.00 1 d . . .
C(14) C 0.5941(3) 0.6535(2) 0.4071(2) 0.0409(8) Uani 1.00 1 d . . .
C(15) C 0.5207(3) 0.7039(2) 0.4948(2) 0.0493(9) Uani 1.00 1 d . . .
C(16) C 0.6003(4) 0.6684(2) 0.5822(2) 0.0474(10) Uani 1.00 1 d . . .
C(17) C 0.5749(3) 0.3248(2) 0.4020(2) 0.0581(10) Uani 1.00 1 d . . .
C(18) C 0.5488(3) 0.7278(2) 0.3265(2) 0.0582(11) Uani 1.00 1 d . . .
H(1) H 0.354(2) 0.613(2) 0.6814(16) 0.040(8) Uiso 1.00 1 c . . .
H(2) H 0.279(3) 0.436(2) 0.7422(17) 0.062(10) Uiso 1.00 1 c . . .
H(3) H 0.432(3) 0.261(2) 0.711(2) 0.082(11) Uiso 1.00 1 c . . .
H(4) H 0.661(2) 0.276(2) 0.6208(16) 0.033(7) Uiso 1.00 1 c . . .
H(5) H 0.937(3) 0.482(2) 0.6547(19) 0.068(9) Uiso 1.00 1 c . . .
H(6) H 1.168(3) 0.484(2) 0.5608(19) 0.067(10) Uiso 1.00 1 c . . .
H(7) H 1.155(2) 0.473(2) 0.3983(17) 0.050(8) Uiso 1.00 1 c . . .
H(8) H 0.905(3) 0.456(2) 0.3308(19) 0.067(9) Uiso 1.00 1 c . . .
H(9) H 0.716(2) 0.655(2) 0.4160(15) 0.029(6) Uiso 1.00 1 c . . .
H(10) H 0.535(3) 0.794(2) 0.4841(18) 0.061(9) Uiso 1.00 1 c . . .
H(11) H 0.401(3) 0.686(2) 0.4894(19) 0.053(8) Uiso 1.00 1 c . . .
H(12) H 0.571(3) 0.722(2) 0.6267(17) 0.046(8) Uiso 1.00 1 c . . .
H(13) H 0.721(4) 0.675(3) 0.577(2) 0.104(14) Uiso 1.00 1 c . . .
H(14) H 0.6148 0.2776 0.4487 0.071 Uiso 1.00 1 c R . .
H(15) H 0.6081 0.2959 0.3454 0.071 Uiso 1.00 1 c R . .
H(16) H 0.4648 0.3246 0.4044 0.071 Uiso 1.00 1 c R . .
H(17) H 0.4546 0.6987 0.3023 0.070 Uiso 1.00 1 c R . .
H(18) H 0.5340 0.8052 0.3451 0.070 Uiso 1.00 1 c R . .
H(19) H 0.6274 0.7249 0.2818 0.071 Uiso 1.00 1 c R . .

loop_
_atom_site_aniso_label
_atom_site_aniso_U_11
_atom_site_aniso_U_22
_atom_site_aniso_U_33
_atom_site_aniso_U_12
_atom_site_aniso_U_13
_atom_site_aniso_U_23
O(1) 0.0368(11) 0.0705(16) 0.0762(15) -0.0031(12) -0.0164(11) 0.0004(12)
N(1) 0.0352(13) 0.0364(14) 0.0433(13) -0.0032(11) -0.0043(12) -0.0027(12)
C(1) 0.0464(18) 0.0444(19) 0.0363(16) -0.0086(16) -0.0069(14) 0.0024(16)
C(2) 0.0444(18) 0.053(2) 0.0316(15) -0.0020(17) -0.0040(14) -0.0032(14)
C(3) 0.051(2) 0.068(2) 0.0388(17) 0.003(2) -0.0023(15) -0.0066(18)
C(4) 0.054(2) 0.085(2) 0.0343(17) -0.023(2) 0.0015(17) -0.0034(18)
C(5) 0.069(2) 0.059(2) 0.049(2) -0.019(2) 0.0004(19) 0.005(2)
C(6) 0.058(2) 0.049(2) 0.0448(18) -0.0112(19) 0.0025(17) 0.0056(16)
C(7) 0.0339(17) 0.0340(19) 0.0425(16) -0.0034(16) -0.0045(13) 0.0031(15)
C(8) 0.057(2) 0.0351(17) 0.0529(19) -0.0048(17) -0.0100(18) 0.0050(17)
C(9) 0.0317(17) 0.0422(19) 0.077(2) -0.0028(16) -0.0078(16) 0.0090(18)
C(10) 0.043(2) 0.047(2) 0.068(2) 0.0003(19) 0.0063(18) 0.0052(18)
C(11) 0.0364(16) 0.0433(17) 0.0505(18) -0.0007(16) 0.0020(15) 0.0031(17)
C(12) 0.0370(17) 0.0340(18) 0.0397(16) 0.0023(16) 0.0012(13) -0.0037(15)
C(13) 0.0418(17) 0.0462(19) 0.0393(16) 0.0019(17) 0.0020(14) -0.0049(15)
C(14) 0.0419(19) 0.0418(17) 0.0389(16) 0.0034(16) -0.0013(15) 0.0010(15)
C(15) 0.058(2) 0.0450(18) 0.0446(18) 0.0072(15) -0.0012(19) 0.0005(18)
C(16) 0.059(2) 0.0418(19) 0.0417(17) -0.0007(18) 0.0011(18) -0.0078(16)
C(17) 0.062(2) 0.0444(19) 0.068(2) -0.0065(18) -0.010(2) -0.0115(18)
C(18) 0.066(2) 0.062(2) 0.047(2) 0.0067(19) 0.0012(18) 0.0067(16)

loop_
_atom_type_symbol
_atom_type_description
_atom_type_scat_dispersion_real
_atom_type_scat_dispersion_imag
_atom_type_scat_source
C C 0.018 0.009
;
International Tables for Crystallography
(1992, Vol. C, Tables 4.2.6.8 and 6.1.1.4)
;
H H 0.000 0.000
;
International Tables for Crystallography
(1992, Vol. C, Table 6.1.1.4)
;
O O 0.049 0.032
;
International Tables for Crystallography
(1992, Vol. C, Tables 4.2.6.8 and 6.1.1.4)
;
N N 0.031 0.018
;
International Tables for Crystallography
(1992, Vol. C, Tables 4.2.6.8 and 6.1.1.4)
;

loop_
_geom_angle_atom_site_label_1
_geom_angle_atom_site_label_2
_geom_angle_atom_site_label_3
_geom_angle
_geom_angle_publ_flag
_geom_angle_site_symmetry_1
_geom_angle_site_symmetry_2
_geom_angle_site_symmetry_3
C(12) N(1) C(13) 123.9(2) yes . . .
C(12) N(1) C(17) 116.6(2) yes . . .
C(13) N(1) C(17) 119.1(2) yes . . .
C(2) C(1) C(6) 120.0(2) yes . . .
C(2) C(1) C(7) 121.2(2) yes . . .
C(6) C(1) C(7) 118.7(2) yes . . .
C(1) C(2) C(3) 118.0(2) yes . . .
C(1) C(2) C(16) 122.3(2) yes . . .
C(3) C(2) C(16) 119.7(3) yes . . .
C(2) C(3) C(4) 121.7(3) yes . . .
C(3) C(4) C(5) 119.3(3) yes . . .
C(4) C(5) C(6) 120.3(3) yes . . .
C(1) C(6) C(5) 120.8(3) yes . . .
C(1) C(7) C(8) 122.6(2) yes . . .
C(1) C(7) C(12) 120.2(2) yes . . .
C(8) C(7) C(12) 117.3(2) yes . . .
C(7) C(8) C(9) 121.1(3) yes . . .
C(8) C(9) C(10) 120.8(3) yes . . .
C(9) C(10) C(11) 119.1(3) yes . . .
C(10) C(11) C(12) 120.0(2) yes . . .
N(1) C(12) C(7) 119.8(2) yes . . .
N(1) C(12) C(11) 118.5(2) yes . . .
C(7) C(12) C(11) 121.7(2) yes . . .
O(1) C(13) N(1) 120.6(2) yes . . .
O(1) C(13) C(14) 120.6(2) yes . . .
N(1) C(13) C(14) 118.8(2) yes . . .
C(13) C(14) C(15) 110.0(2) yes . . .
C(13) C(14) C(18) 109.3(2) yes . . .
C(15) C(14) C(18) 109.8(2) yes . . .
C(14) C(15) C(16) 115.2(2) yes . . .
C(2) C(16) C(15) 116.6(2) yes . . .
C(2) C(3) H(1) 117.3(13) no . . .
C(4) C(3) H(1) 121.0(13) no . . .
C(3) C(4) H(2) 113.0(16) no . . .
C(5) C(4) H(2) 127.8(17) no . . .
C(4) C(5) H(3) 119.3(19) no . . .
C(6) C(5) H(3) 120.2(18) no . . .
C(1) C(6) H(4) 118.8(14) no . . .
C(5) C(6) H(4) 119.5(14) no . . .
C(7) C(8) H(5) 111.0(15) no . . .
C(9) C(8) H(5) 126.5(15) no . . .
C(8) C(9) H(6) 116.9(17) no . . .
C(10) C(9) H(6) 121.7(17) no . . .
C(9) C(10) H(7) 120.9(14) no . . .
C(11) C(10) H(7) 120.0(14) no . . .
C(10) C(11) H(8) 117.6(15) no . . .
C(12) C(11) H(8) 122.3(15) no . . .
C(13) C(14) H(9) 110.8(13) no . . .
C(15) C(14) H(9) 106.9(12) no . . .
C(18) C(14) H(9) 110.0(12) no . . .
C(14) C(15) H(10) 101.3(15) no . . .
C(14) C(15) H(11) 104.8(15) no . . .
C(16) C(15) H(10) 110.0(15) no . . .
C(16) C(15) H(11) 116.8(15) no . . .
H(10) C(15) H(11) 107(2) no . . .
C(2) C(16) H(12) 105.8(16) no . . .
C(2) C(16) H(13) 110(2) no . . .
C(15) C(16) H(12) 107.1(16) no . . .
C(15) C(16) H(13) 111.0(19) no . . .
H(12) C(16) H(13) 106(2) no . . .
N(1) C(17) H(14) 109.9 no . . .
N(1) C(17) H(15) 109.2 no . . .
N(1) C(17) H(16) 109.3 no . . .
H(14) C(17) H(15) 109.5 no . . .
H(14) C(17) H(16) 109.5 no . . .
H(15) C(17) H(16) 109.5 no . . .
C(14) C(18) H(17) 108.3(3) no . . .
C(14) C(18) H(18) 109.9(3) no . . .
C(14) C(18) H(19) 110.2(3) no . . .
H(17) C(18) H(18) 109.5(4) no . . .
H(17) C(18) H(19) 109.5(3) no . . .
H(18) C(18) H(19) 109.5(4) no . . .

loop_
_geom_bond_atom_site_label_1
_geom_bond_atom_site_label_2
_geom_bond_distance
_geom_bond_publ_flag
_geom_bond_site_symmetry_1
_geom_bond_site_symmetry_2
O(1) C(13) 1.240(3) yes . .
N(1) C(12) 1.439(3) yes . .
N(1) C(13) 1.347(3) yes . .
N(1) C(17) 1.475(3) yes . .
C(1) C(2) 1.394(4) yes . .
C(1) C(6) 1.391(4) yes . .
C(1) C(7) 1.498(3) yes . .
C(2) C(3) 1.394(4) yes . .
C(2) C(16) 1.518(4) yes . .
C(3) C(4) 1.403(5) yes . .
C(4) C(5) 1.358(5) yes . .
C(5) C(6) 1.390(5) yes . .
C(7) C(8) 1.403(4) yes . .
C(7) C(12) 1.392(4) yes . .
C(8) C(9) 1.379(4) yes . .
C(9) C(10) 1.382(5) yes . .
C(10) C(11) 1.388(4) yes . .
C(11) C(12) 1.386(4) yes . .
C(13) C(14) 1.515(4) yes . .
C(14) C(15) 1.563(4) yes . .
C(14) C(18) 1.529(4) yes . .
C(15) C(16) 1.526(4) yes . .
C(3) H(1) 1.06(2) no . .
C(4) H(2) 1.01(2) no . .
C(5) H(3) 1.00(3) no . .
C(6) H(4) 1.02(2) no . .
C(8) H(5) 1.05(2) no . .
C(9) H(6) 0.95(2) no . .
C(10) H(7) 1.04(2) no . .
C(11) H(8) 1.04(2) no . .
C(14) H(9) 1.06(2) no . .
C(15) H(10) 1.07(3) no . .
C(15) H(11) 1.06(2) no . .
C(16) H(12) 0.95(2) no . .
C(16) H(13) 1.05(3) no . .
C(17) H(14) 0.950 no . .
C(17) H(15) 0.950 no . .
C(17) H(16) 0.950 no . .
C(18) H(17) 0.950(4) no . .
C(18) H(18) 0.950(4) no . .
C(18) H(19) 0.950(4) no . .

loop_
_geom_contact_atom_site_label_1
_geom_contact_atom_site_label_2
_geom_contact_distance
_geom_contact_publ_flag
_geom_contact_site_symmetry_1
_geom_contact_site_symmetry_2
O(1) N(1) 2.248(3) ? . .
O(1) C(4) 3.412(4) ? . 4_564
O(1) C(10) 3.273(3) ? . 1_455
O(1) C(12) 3.584(3) ? . .
O(1) C(14) 2.397(3) ? . .
O(1) C(15) 3.142(4) ? . .
O(1) C(17) 2.706(3) ? . .
O(1) C(18) 2.819(3) ? . .
N(1) O(1) 2.248(3) ? . .
N(1) C(1) 2.861(3) ? . .
N(1) C(2) 3.381(3) ? . .
N(1) C(6) 3.574(3) ? . .
N(1) C(7) 2.450(3) ? . .
N(1) C(11) 2.428(3) ? . .
N(1) C(14) 2.464(3) ? . .
N(1) C(15) 3.401(4) ? . .
C(1) N(1) 2.861(3) ? . .
C(1) C(3) 2.390(4) ? . .
C(1) C(4) 2.786(4) ? . .
C(1) C(5) 2.417(4) ? . .
C(1) C(8) 2.544(4) ? . .
C(1) C(12) 2.506(3) ? . .
C(1) C(13) 3.427(4) ? . .
C(1) C(15) 3.514(4) ? . .
C(1) C(16) 2.551(4) ? . .
C(1) C(17) 3.428(4) ? . .
C(2) N(1) 3.381(3) ? . .
C(2) C(4) 2.442(4) ? . .
C(2) C(5) 2.799(5) ? . .
C(2) C(6) 2.412(4) ? . .
C(2) C(7) 2.520(4) ? . .
C(2) C(8) 3.498(4) ? . .
C(2) C(12) 3.303(4) ? . .
C(2) C(13) 3.395(3) ? . .
C(2) C(14) 3.392(4) ? . .
C(2) C(15) 2.589(4) ? . .
C(3) C(1) 2.390(4) ? . .
C(3) C(5) 2.382(5) ? . .
C(3) C(6) 2.745(5) ? . .
C(3) C(15) 3.361(4) ? . .
C(3) C(16) 2.519(4) ? . .
C(4) O(1) 3.412(4) ? . 4_565
C(4) C(1) 2.786(4) ? . .
C(4) C(2) 2.442(4) ? . .
C(4) C(6) 2.383(5) ? . .
C(5) C(1) 2.417(4) ? . .
C(5) C(2) 2.799(5) ? . .
C(5) C(3) 2.382(5) ? . .
C(6) N(1) 3.574(3) ? . .
C(6) C(2) 2.412(4) ? . .
C(6) C(3) 2.745(5) ? . .
C(6) C(4) 2.383(5) ? . .
C(6) C(7) 2.486(4) ? . .
C(6) C(8) 3.306(4) ? . .
C(6) C(12) 3.401(4) ? . .
C(6) C(17) 3.571(4) ? . .
C(7) N(1) 2.450(3) ? . .
C(7) C(2) 2.520(4) ? . .
C(7) C(6) 2.486(4) ? . .
C(7) C(9) 2.422(4) ? . .
C(7) C(10) 2.811(4) ? . .
C(7) C(11) 2.426(4) ? . .
C(7) C(13) 3.306(4) ? . .
C(7) C(14) 3.523(4) ? . .
C(7) C(16) 2.981(4) ? . .
C(7) C(17) 3.270(4) ? . .
C(8) C(1) 2.544(4) ? . .
C(8) C(2) 3.498(4) ? . .
C(8) C(6) 3.306(4) ? . .
C(8) C(10) 2.401(4) ? . .
C(8) C(11) 2.764(4) ? . .
C(8) C(12) 2.386(4) ? . .
C(8) C(17) 3.556(4) ? . 2_556
C(9) C(7) 2.422(4) ? . .
C(9) C(11) 2.387(4) ? . .
C(9) C(12) 2.753(4) ? . .
C(9) C(17) 3.558(4) ? . 2_556
C(10) O(1) 3.273(3) ? . 1_655
C(10) C(7) 2.811(4) ? . .
C(10) C(8) 2.401(4) ? . .
C(10) C(12) 2.402(4) ? . .
C(11) N(1) 2.428(3) ? . .
C(11) C(7) 2.426(4) ? . .
C(11) C(8) 2.764(4) ? . .
C(11) C(9) 2.387(4) ? . .
C(11) C(13) 3.329(4) ? . .
C(11) C(14) 3.526(4) ? . .
C(11) C(17) 3.315(4) ? . .
C(12) O(1) 3.584(3) ? . .
C(12) C(1) 2.506(3) ? . .
C(12) C(2) 3.303(4) ? . .
C(12) C(6) 3.401(4) ? . .
C(12) C(8) 2.386(4) ? . .
C(12) C(9) 2.753(4) ? . .
C(12) C(10) 2.402(4) ? . .
C(12) C(13) 2.459(4) ? . .
C(12) C(14) 2.884(4) ? . .
C(12) C(16) 3.470(4) ? . .
C(12) C(17) 2.480(4) ? . .
C(13) C(1) 3.427(4) ? . .
C(13) C(2) 3.395(3) ? . .
C(13) C(7) 3.306(4) ? . .
C(13) C(11) 3.329(4) ? . .
C(13) C(12) 2.459(4) ? . .
C(13) C(15) 2.521(4) ? . .
C(13) C(16) 3.286(4) ? . .
C(13) C(17) 2.433(4) ? . .
C(13) C(18) 2.482(4) ? . .
C(14) O(1) 2.397(3) ? . .
C(14) N(1) 2.464(3) ? . .
C(14) C(2) 3.392(4) ? . .
C(14) C(7) 3.523(4) ? . .
C(14) C(11) 3.526(4) ? . .
C(14) C(12) 2.884(4) ? . .
C(14) C(16) 2.609(4) ? . .
C(15) O(1) 3.142(4) ? . .
C(15) N(1) 3.401(4) ? . .
C(15) C(1) 3.514(4) ? . .
C(15) C(2) 2.589(4) ? . .
C(15) C(3) 3.361(4) ? . .
C(15) C(13) 2.521(4) ? . .
C(15) C(18) 2.529(4) ? . .
C(16) C(1) 2.551(4) ? . .
C(16) C(3) 2.519(4) ? . .
C(16) C(7) 2.981(4) ? . .
C(16) C(12) 3.470(4) ? . .
C(16) C(13) 3.286(4) ? . .
C(16) C(14) 2.609(4) ? . .
C(17) O(1) 2.706(3) ? . .
C(17) C(1) 3.428(4) ? . .
C(17) C(6) 3.571(4) ? . .
C(17) C(7) 3.270(4) ? . .
C(17) C(8) 3.556(4) ? . 2_456
C(17) C(9) 3.558(4) ? . 2_456
C(17) C(11) 3.315(4) ? . .
C(17) C(12) 2.480(4) ? . .
C(17) C(13) 2.433(4) ? . .
C(18) O(1) 2.819(3) ? . .
C(18) C(13) 2.482(4) ? . .
C(18) C(15) 2.529(4) ? . .
O(1) H(2) 2.44(2) ? . 4_564
O(1) H(5) 3.34(2) ? . 4_664
O(1) H(7) 2.29(2) ? . 1_455
O(1) H(9) 3.24(2) ? . .
O(1) H(11) 2.77(2) ? . .
O(1) H(14) 3.536 ? . .
O(1) H(15) 3.080 ? . .
O(1) H(16) 2.350 ? . .
O(1) H(17) 2.352(3) ? . .
O(1) H(18) 3.569(3) ? . .
O(1) H(19) 3.317(3) ? . .
N(1) H(8) 2.66(2) ? . .
N(1) H(9) 2.56(2) ? . .
N(1) H(14) 2.009 ? . .
N(1) H(15) 2.000 ? . .
N(1) H(16) 2.001 ? . .
C(1) H(1) 3.34(2) ? . .
C(1) H(3) 3.32(3) ? . .
C(1) H(4) 2.08(2) ? . .
C(1) H(5) 2.61(2) ? . .
C(1) H(8) 3.55(2) ? . 4_665
C(1) H(12) 3.21(2) ? . .
C(1) H(13) 2.68(3) ? . .
C(1) H(14) 3.111 ? . .
C(2) H(1) 2.10(2) ? . .
C(2) H(2) 3.30(2) ? . .
C(2) H(3) 3.50(3) ? . 3_656
C(2) H(4) 3.32(2) ? . .
C(2) H(5) 3.41(2) ? . .
C(2) H(6) 3.56(2) ? . 1_455
C(2) H(8) 3.15(2) ? . 4_665
C(2) H(9) 3.54(2) ? . .
C(2) H(10) 3.48(2) ? . .
C(2) H(11) 2.83(2) ? . .
C(2) H(12) 2.00(2) ? . .
C(2) H(13) 2.11(3) ? . .
C(3) H(2) 2.02(2) ? . .
C(3) H(3) 3.29(3) ? . .
C(3) H(3) 3.35(3) ? . 3_656
C(3) H(6) 2.83(2) ? . 1_455
C(3) H(7) 3.44(2) ? . 4_665
C(3) H(8) 2.79(2) ? . 4_665
C(3) H(11) 3.21(2) ? . .
C(3) H(12) 2.57(2) ? . .
C(3) H(13) 3.32(3) ? . .
C(4) H(1) 2.15(2) ? . .
C(4) H(3) 2.04(3) ? . .
C(4) H(4) 3.30(2) ? . .
C(4) H(6) 2.90(2) ? . 1_455
C(4) H(7) 3.06(2) ? . 4_665
C(4) H(8) 2.92(2) ? . 4_665
C(4) H(12) 3.50(2) ? . 3_646
C(4) H(17) 3.550(5) ? . 4_565
C(5) H(1) 3.35(2) ? . .
C(5) H(1) 3.57(2) ? . 3_646
C(5) H(2) 2.13(2) ? . .
C(5) H(4) 2.09(2) ? . .
C(5) H(8) 3.49(3) ? . 2_456
C(5) H(8) 3.34(2) ? . 4_665
C(5) H(12) 3.04(2) ? . 3_646
C(5) H(15) 3.524 ? . 2_456
C(6) H(2) 3.34(2) ? . .
C(6) H(3) 2.08(3) ? . .
C(6) H(5) 3.26(2) ? . .
C(6) H(14) 2.975 ? . .
C(6) H(19) 3.234(4) ? . 4_665
C(7) H(4) 2.64(2) ? . .
C(7) H(5) 2.03(2) ? . .
C(7) H(6) 3.26(2) ? . .
C(7) H(8) 3.38(2) ? . .
C(7) H(9) 3.08(2) ? . .
C(7) H(10) 3.58(2) ? . 2_566
C(7) H(13) 2.61(3) ? . .
C(7) H(14) 3.001 ? . .
C(8) H(4) 3.30(2) ? . .
C(8) H(6) 2.00(2) ? . .
C(8) H(7) 3.34(2) ? . .
C(8) H(10) 3.10(2) ? . 2_566
C(8) H(13) 3.11(3) ? . .
C(8) H(14) 3.225 ? . 2_556
C(8) H(15) 3.501 ? . 2_556
C(8) H(16) 3.367 ? . 2_556
C(8) H(18) 2.982(4) ? . 2_566
C(9) H(5) 2.17(2) ? . .
C(9) H(7) 2.11(2) ? . .
C(9) H(8) 3.32(2) ? . .
C(9) H(10) 2.78(3) ? . 2_566
C(9) H(14) 2.909 ? . 2_556
C(9) H(15) 3.597 ? . 2_556
C(9) H(18) 3.215(4) ? . 2_566
C(10) H(2) 3.43(2) ? . 4_664
C(10) H(4) 3.11(2) ? . 2_556
C(10) H(5) 3.37(2) ? . .
C(10) H(6) 2.05(2) ? . .
C(10) H(8) 2.08(2) ? . .
C(10) H(10) 3.00(3) ? . 2_566
C(10) H(14) 3.344 ? . 2_556
C(11) H(3) 3.09(3) ? . 2_556
C(11) H(4) 3.53(2) ? . 2_556
C(11) H(6) 3.26(2) ? . .
C(11) H(7) 2.11(2) ? . .
C(11) H(9) 2.81(2) ? . .
C(11) H(10) 3.48(2) ? . 2_566
C(11) H(14) 3.418 ? . .
C(11) H(15) 3.357 ? . .
C(12) H(4) 3.40(2) ? . .
C(12) H(5) 3.27(2) ? . .
C(12) H(7) 3.34(2) ? . .
C(12) H(8) 2.13(2) ? . .
C(12) H(9) 2.44(2) ? . .
C(12) H(13) 3.15(3) ? . .
C(12) H(14) 2.536 ? . .
C(12) H(15) 2.898 ? . .
C(12) H(16) 3.222 ? . .
C(13) H(2) 3.54(2) ? . 4_564
C(13) H(5) 3.54(2) ? . 4_664
C(13) H(7) 3.36(2) ? . 1_455
C(13) H(8) 3.41(2) ? . .
C(13) H(9) 2.14(2) ? . .
C(13) H(10) 3.34(3) ? . .
C(13) H(11) 2.58(2) ? . .
C(13) H(13) 3.58(3) ? . .
C(13) H(14) 3.146 ? . .
C(13) H(15) 2.896 ? . .
C(13) H(16) 2.495 ? . .
C(13) H(17) 2.461(4) ? . .
C(13) H(18) 3.255(4) ? . .
C(13) H(19) 2.888(4) ? . .
C(14) H(10) 2.06(2) ? . .
C(14) H(11) 2.10(2) ? . .
C(14) H(11) 3.59(2) ? . 2_566
C(14) H(12) 3.37(2) ? . .
C(14) H(13) 2.76(3) ? . .
C(14) H(17) 2.037(4) ? . .
C(14) H(18) 2.056(4) ? . .
C(14) H(19) 2.060(4) ? . .
C(15) H(1) 3.30(2) ? . .
C(15) H(9) 2.13(2) ? . .
C(15) H(9) 3.37(2) ? . 2_466
C(15) H(11) 3.53(2) ? . 2_566
C(15) H(12) 2.02(2) ? . .
C(15) H(13) 2.14(3) ? . .
C(15) H(13) 3.13(3) ? . 2_466
C(15) H(17) 2.918(4) ? . .
C(15) H(18) 2.520(4) ? . .
C(15) H(19) 3.307(4) ? . .
C(16) H(1) 2.66(2) ? . .
C(16) H(3) 3.26(3) ? . 3_656
C(16) H(9) 2.67(2) ? . .
C(16) H(10) 2.14(2) ? . .
C(16) H(11) 2.21(2) ? . .
C(16) H(11) 3.28(2) ? . 2_566
C(17) H(4) 3.38(2) ? . .
C(17) H(8) 3.40(2) ? . .
C(17) H(17) 3.381(4) ? . 3_645
C(17) H(19) 3.442(4) ? . 3_645
C(18) H(1) 3.22(2) ? . 2_566
C(18) H(5) 3.53(2) ? . 2_466
C(18) H(5) 3.53(2) ? . 4_664
C(18) H(9) 2.14(2) ? . .
C(18) H(10) 2.47(2) ? . .
C(18) H(11) 2.78(2) ? . .
C(18) H(13) 3.37(3) ? . 2_466
C(18) H(15) 2.996 ? . 3_655
H(1) C(1) 3.34(2) ? . .
H(1) C(2) 2.10(2) ? . .
H(1) C(4) 2.15(2) ? . .
H(1) C(5) 3.35(2) ? . .
H(1) C(5) 3.57(2) ? . 3_656
H(1) C(15) 3.30(2) ? . .
H(1) C(16) 2.66(2) ? . .
H(1) C(18) 3.22(2) ? . 2_466
H(1) H(2) 2.34(3) ? . .
H(1) H(3) 2.98(4) ? . 3_656
H(1) H(4) 3.50(3) ? . 3_656
H(1) H(6) 2.84(3) ? . 1_455
H(1) H(7) 3.38(3) ? . 4_665
H(1) H(8) 3.14(3) ? . 4_665
H(1) H(9) 3.28(3) ? . 2_466
H(1) H(11) 3.00(3) ? . .
H(1) H(12) 2.40(3) ? . .
H(1) H(13) 3.60(4) ? . .
H(1) H(18) 2.95(2) ? . 2_466
H(1) H(19) 2.77(2) ? . 2_466
H(2) O(1) 2.44(2) ? . 4_565
H(2) C(2) 3.30(2) ? . .
H(2) C(3) 2.02(2) ? . .
H(2) C(5) 2.13(2) ? . .
H(2) C(6) 3.34(2) ? . .
H(2) C(10) 3.43(2) ? . 4_665
H(2) C(13) 3.54(2) ? . 4_565
H(2) H(1) 2.34(3) ? . .
H(2) H(3) 2.47(4) ? . .
H(2) H(5) 3.27(4) ? . 1_455
H(2) H(6) 2.92(3) ? . 1_455
H(2) H(7) 2.61(3) ? . 4_665
H(2) H(8) 3.28(4) ? . 4_665
H(2) H(12) 3.41(3) ? . 3_646
H(2) H(15) 3.335 ? . 2_456
H(2) H(17) 2.70(2) ? . 4_565
H(3) C(1) 3.32(3) ? . .
H(3) C(2) 3.50(3) ? . 3_646
H(3) C(3) 3.29(3) ? . .
H(3) C(3) 3.35(3) ? . 3_646
H(3) C(4) 2.04(3) ? . .
H(3) C(6) 2.08(3) ? . .
H(3) C(11) 3.09(3) ? . 2_456
H(3) C(16) 3.26(3) ? . 3_646
H(3) H(1) 2.98(4) ? . 3_646
H(3) H(2) 2.47(4) ? . .
H(3) H(4) 2.40(4) ? . .
H(3) H(8) 2.61(4) ? . 2_456
H(3) H(12) 2.45(4) ? . 3_646
H(3) H(13) 3.56(4) ? . 3_646
H(3) H(15) 2.994 ? . 2_456
H(4) C(1) 2.08(2) ? . .
H(4) C(2) 3.32(2) ? . .
H(4) C(4) 3.30(2) ? . .
H(4) C(5) 2.09(2) ? . .
H(4) C(7) 2.64(2) ? . .
H(4) C(8) 3.30(2) ? . .
H(4) C(10) 3.11(2) ? . 2_456
H(4) C(11) 3.53(2) ? . 2_456
H(4) C(12) 3.40(2) ? . .
H(4) C(17) 3.38(2) ? . .
H(4) H(1) 3.50(3) ? . 3_646
H(4) H(3) 2.40(4) ? . .
H(4) H(5) 3.40(3) ? . .
H(4) H(7) 2.91(3) ? . 2_456
H(4) H(8) 3.57(3) ? . 2_456
H(4) H(14) 2.588 ? . .
H(4) H(16) 2.891 ? . 2_556
H(4) H(19) 3.01(2) ? . 4_665
H(5) O(1) 3.34(2) ? . 4_665
H(5) C(1) 2.61(2) ? . .
H(5) C(2) 3.41(2) ? . .
H(5) C(6) 3.26(2) ? . .
H(5) C(7) 2.03(2) ? . .
H(5) C(9) 2.17(2) ? . .
H(5) C(10) 3.37(2) ? . .
H(5) C(12) 3.27(2) ? . .
H(5) C(13) 3.54(2) ? . 4_665
H(5) C(18) 3.53(2) ? . 2_566
H(5) C(18) 3.53(2) ? . 4_665
H(5) H(2) 3.27(4) ? . 1_655
H(5) H(4) 3.40(3) ? . .
H(5) H(6) 2.43(4) ? . .
H(5) H(10) 3.43(4) ? . 2_566
H(5) H(13) 3.14(4) ? . .
H(5) H(15) 3.549 ? . 2_556
H(5) H(17) 3.18(2) ? . 4_665
H(5) H(18) 2.62(2) ? . 2_566
H(5) H(19) 3.10(2) ? . 4_665
H(6) C(2) 3.56(2) ? . 1_655
H(6) C(3) 2.83(2) ? . 1_655
H(6) C(4) 2.90(2) ? . 1_655
H(6) C(7) 3.26(2) ? . .
H(6) C(8) 2.00(2) ? . .
H(6) C(10) 2.05(2) ? . .
H(6) C(11) 3.26(2) ? . .
H(6) H(1) 2.84(3) ? . 1_655
H(6) H(2) 2.92(3) ? . 1_655
H(6) H(5) 2.43(4) ? . .
H(6) H(7) 2.42(3) ? . .
H(6) H(10) 2.90(4) ? . 2_566
H(6) H(11) 3.27(4) ? . 1_655
H(6) H(14) 3.081 ? . 2_556
H(6) H(15) 3.579 ? . 2_556
H(6) H(18) 3.05(3) ? . 2_566
H(7) O(1) 2.29(2) ? . 1_655
H(7) C(3) 3.44(2) ? . 4_664
H(7) C(4) 3.06(2) ? . 4_664
H(7) C(8) 3.34(2) ? . .
H(7) C(9) 2.11(2) ? . .
H(7) C(11) 2.11(2) ? . .
H(7) C(12) 3.34(2) ? . .
H(7) C(13) 3.36(2) ? . 1_655
H(7) H(1) 3.38(3) ? . 4_664
H(7) H(2) 2.61(3) ? . 4_664
H(7) H(4) 2.91(3) ? . 2_556
H(7) H(6) 2.42(3) ? . .
H(7) H(8) 2.39(3) ? . .
H(7) H(10) 3.39(3) ? . 2_566
H(7) H(11) 3.53(3) ? . 1_655
H(7) H(16) 3.178 ? . 1_655
H(8) N(1) 2.66(2) ? . .
H(8) C(1) 3.55(2) ? . 4_664
H(8) C(2) 3.15(2) ? . 4_664
H(8) C(3) 2.79(2) ? . 4_664
H(8) C(4) 2.92(2) ? . 4_664
H(8) C(5) 3.49(3) ? . 2_556
H(8) C(5) 3.34(2) ? . 4_664
H(8) C(7) 3.38(2) ? . .
H(8) C(9) 3.32(2) ? . .
H(8) C(10) 2.08(2) ? . .
H(8) C(12) 2.13(2) ? . .
H(8) C(13) 3.41(2) ? . .
H(8) C(17) 3.40(2) ? . .
H(8) H(1) 3.14(3) ? . 4_664
H(8) H(2) 3.28(4) ? . 4_664
H(8) H(3) 2.61(4) ? . 2_556
H(8) H(4) 3.57(3) ? . 2_556
H(8) H(7) 2.39(3) ? . .
H(8) H(9) 3.10(3) ? . .
H(8) H(15) 3.175 ? . .
H(9) O(1) 3.24(2) ? . .
H(9) N(1) 2.56(2) ? . .
H(9) C(2) 3.54(2) ? . .
H(9) C(7) 3.08(2) ? . .
H(9) C(11) 2.81(2) ? . .
H(9) C(12) 2.44(2) ? . .
H(9) C(13) 2.14(2) ? . .
H(9) C(15) 2.13(2) ? . .
H(9) C(15) 3.37(2) ? . 2_566
H(9) C(16) 2.67(2) ? . .
H(9) C(18) 2.14(2) ? . .
H(9) H(1) 3.28(3) ? . 2_566
H(9) H(8) 3.10(3) ? . .
H(9) H(10) 2.47(3) ? . .
H(9) H(10) 3.18(3) ? . 2_566
H(9) H(11) 2.95(3) ? . .
H(9) H(11) 2.82(3) ? . 2_566
H(9) H(12) 3.46(3) ? . .
H(9) H(12) 3.43(3) ? . 2_566
H(9) H(13) 2.40(4) ? . .
H(9) H(17) 2.86(2) ? . .
H(9) H(18) 2.57(2) ? . .
H(9) H(19) 2.29(2) ? . .
H(10) C(2) 3.48(2) ? . .
H(10) C(7) 3.58(2) ? . 2_466
H(10) C(8) 3.10(2) ? . 2_466
H(10) C(9) 2.78(3) ? . 2_466
H(10) C(10) 3.00(2) ? . 2_466
H(10) C(11) 3.48(2) ? . 2_466
H(10) C(13) 3.34(3) ? . .
H(10) C(14) 2.06(2) ? . .
H(10) C(16) 2.14(2) ? . .
H(10) C(18) 2.47(2) ? . .
H(10) H(5) 3.43(4) ? . 2_466
H(10) H(6) 2.90(4) ? . 2_466
H(10) H(7) 3.39(3) ? . 2_466
H(10) H(9) 2.47(3) ? . .
H(10) H(9) 3.18(3) ? . 2_466
H(10) H(11) 1.71(3) ? . .
H(10) H(11) 3.19(3) ? . 2_566
H(10) H(12) 2.30(3) ? . .
H(10) H(13) 2.53(4) ? . .
H(10) H(13) 2.88(4) ? . 2_466
H(10) H(17) 3.00(2) ? . .
H(10) H(18) 2.07(2) ? . .
H(10) H(19) 3.21(2) ? . .
H(11) O(1) 2.77(2) ? . .
H(11) C(2) 2.83(2) ? . .
H(11) C(3) 3.21(2) ? . .
H(11) C(13) 2.58(2) ? . .
H(11) C(14) 2.10(2) ? . .
H(11) C(14) 3.59(2) ? . 2_466
H(11) C(15) 3.53(2) ? . 2_466
H(11) C(16) 2.21(2) ? . .
H(11) C(16) 3.28(2) ? . 2_466
H(11) C(18) 2.78(2) ? . .
H(11) H(1) 3.00(3) ? . .
H(11) H(6) 3.27(4) ? . 1_455
H(11) H(7) 3.53(3) ? . 1_455
H(11) H(9) 2.95(3) ? . .
H(11) H(9) 2.82(3) ? . 2_466
H(11) H(10) 1.71(3) ? . .
H(11) H(10) 3.19(3) ? . 2_466
H(11) H(12) 2.55(3) ? . .
H(11) H(12) 3.50(3) ? . 2_466
H(11) H(13) 3.05(4) ? . .
H(11) H(13) 2.45(4) ? . 2_466
H(11) H(17) 2.82(2) ? . .
H(11) H(18) 2.80(2) ? . .
H(12) C(1) 3.21(2) ? . .
H(12) C(2) 2.00(2) ? . .
H(12) C(3) 2.57(2) ? . .
H(12) C(4) 3.50(2) ? . 3_656
H(12) C(5) 3.04(2) ? . 3_656
H(12) C(14) 3.37(2) ? . .
H(12) C(15) 2.02(2) ? . .
H(12) H(1) 2.40(3) ? . .
H(12) H(2) 3.41(3) ? . 3_656
H(12) H(3) 2.45(4) ? . 3_656
H(12) H(9) 3.46(3) ? . .
H(12) H(9) 3.43(3) ? . 2_466
H(12) H(10) 2.30(3) ? . .
H(12) H(11) 2.55(3) ? . .
H(12) H(11) 3.50(3) ? . 2_566
H(12) H(13) 1.59(4) ? . .
H(12) H(17) 3.59(2) ? . 2_566
H(13) C(1) 2.68(3) ? . .
H(13) C(2) 2.11(3) ? . .
H(13) C(3) 3.32(3) ? . .
H(13) C(7) 2.61(3) ? . .
H(13) C(8) 3.11(3) ? . .
H(13) C(12) 3.15(3) ? . .
H(13) C(13) 3.58(3) ? . .
H(13) C(14) 2.76(3) ? . .
H(13) C(15) 2.14(3) ? . .
H(13) C(15) 3.13(3) ? . 2_566
H(13) C(18) 3.37(3) ? . 2_566
H(13) H(1) 3.60(4) ? . .
H(13) H(3) 3.56(4) ? . 3_656
H(13) H(5) 3.14(4) ? . .
H(13) H(9) 2.40(4) ? . .
H(13) H(10) 2.53(4) ? . .
H(13) H(10) 2.88(4) ? . 2_566
H(13) H(11) 3.05(4) ? . .
H(13) H(11) 2.45(4) ? . 2_566
H(13) H(12) 1.59(4) ? . .
H(13) H(17) 3.08(3) ? . 2_566
H(13) H(18) 2.95(3) ? . 2_566
H(14) O(1) 3.536 ? . .
H(14) N(1) 2.009 ? . .
H(14) C(1) 3.111 ? . .
H(14) C(6) 2.975 ? . .
H(14) C(7) 3.001 ? . .
H(14) C(8) 3.225 ? . 2_456
H(14) C(9) 2.909 ? . 2_456
H(14) C(10) 3.344 ? . 2_456
H(14) C(11) 3.418 ? . .
H(14) C(12) 2.536 ? . .
H(14) C(13) 3.146 ? . .
H(14) H(4) 2.588 ? . .
H(14) H(6) 3.081 ? . 2_456
H(14) H(15) 1.551 ? . .
H(14) H(16) 1.551 ? . .
H(15) O(1) 3.080 ? . .
H(15) N(1) 2.000 ? . .
H(15) C(5) 3.524 ? . 2_556
H(15) C(8) 3.501 ? . 2_456
H(15) C(9) 3.597 ? . 2_456
H(15) C(11) 3.357 ? . .
H(15) C(12) 2.898 ? . .
H(15) C(13) 2.896 ? . .
H(15) C(18) 2.996 ? . 3_645
H(15) H(2) 3.335 ? . 2_556
H(15) H(3) 2.994 ? . 2_556
H(15) H(5) 3.549 ? . 2_456
H(15) H(6) 3.579 ? . 2_456
H(15) H(8) 3.175 ? . .
H(15) H(14) 1.551 ? . .
H(15) H(16) 1.551 ? . .
H(15) H(17) 2.527 ? . 3_645
H(15) H(18) 3.087 ? . 3_645
H(15) H(19) 2.894 ? . 3_645
H(16) O(1) 2.350 ? . .
H(16) N(1) 2.001 ? . .
H(16) C(8) 3.367 ? . 2_456
H(16) C(12) 3.222 ? . .
H(16) C(13) 2.495 ? . .
H(16) H(4) 2.891 ? . 2_456
H(16) H(7) 3.178 ? . 1_455
H(16) H(14) 1.551 ? . .
H(16) H(15) 1.551 ? . .
H(16) H(17) 3.473 ? . 3_645
H(16) H(19) 3.103 ? . 3_645
H(17) O(1) 2.352(3) ? . .
H(17) C(4) 3.550(5) ? . 4_564
H(17) C(13) 2.461(4) ? . .
H(17) C(14) 2.037(4) ? . .
H(17) C(15) 2.918(4) ? . .
H(17) C(17) 3.381(4) ? . 3_655
H(17) H(2) 2.70(2) ? . 4_564
H(17) H(5) 3.18(2) ? . 4_664
H(17) H(9) 2.86(2) ? . .
H(17) H(10) 3.00(2) ? . .
H(17) H(11) 2.82(2) ? . .
H(17) H(12) 3.59(2) ? . 2_466
H(17) H(13) 3.08(3) ? . 2_466
H(17) H(15) 2.527 ? . 3_655
H(17) H(16) 3.473 ? . 3_655
H(17) H(18) 1.551(4) ? . .
H(17) H(19) 1.551(4) ? . .
H(18) O(1) 3.569(3) ? . .
H(18) C(8) 2.982(4) ? . 2_466
H(18) C(9) 3.215(4) ? . 2_466
H(18) C(13) 3.255(4) ? . .
H(18) C(14) 2.056(4) ? . .
H(18) C(15) 2.520(4) ? . .
H(18) H(1) 2.95(2) ? . 2_566
H(18) H(5) 2.62(2) ? . 2_466
H(18) H(6) 3.05(3) ? . 2_466
H(18) H(9) 2.57(2) ? . .
H(18) H(10) 2.07(2) ? . .
H(18) H(11) 2.80(2) ? . .
H(18) H(13) 2.95(3) ? . 2_466
H(18) H(15) 3.087 ? . 3_655
H(18) H(17) 1.551(4) ? . .
H(18) H(19) 1.551(4) ? . .
H(19) O(1) 3.317(3) ? . .
H(19) C(6) 3.234(4) ? . 4_664
H(19) C(13) 2.888(4) ? . .
H(19) C(14) 2.060(4) ? . .
H(19) C(15) 3.307(4) ? . .
H(19) C(17) 3.442(4) ? . 3_655
H(19) H(1) 2.77(2) ? . 2_566
H(19) H(4) 3.01(2) ? . 4_664
H(19) H(5) 3.10(2) ? . 4_664
H(19) H(9) 2.29(2) ? . .
H(19) H(10) 3.21(2) ? . .
H(19) H(15) 2.894 ? . 3_655
H(19) H(16) 3.103 ? . 3_655
H(19) H(17) 1.551(4) ? . .
H(19) H(18) 1.551(4) ? . .

loop_
_geom_torsion_atom_site_label_1
_geom_torsion_atom_site_label_2
_geom_torsion_atom_site_label_3
_geom_torsion_atom_site_label_4
_geom_torsion
_geom_torsion_publ_flag
_geom_torsion_site_symmetry_1
_geom_torsion_site_symmetry_2
_geom_torsion_site_symmetry_3
_geom_torsion_site_symmetry_4
C(12) N(1) C(13) O(1) -176.4(2) ? . . . .
C(12) N(1) C(13) C(14) 4.8(3) ? . . . .
C(13) N(1) C(12) C(7) 88.2(3) ? . . . .
C(13) N(1) C(12) C(11) -94.7(3) ? . . . .
C(17) N(1) C(12) C(7) -84.6(3) ? . . . .
C(17) N(1) C(12) C(11) 92.5(3) ? . . . .
C(17) N(1) C(13) O(1) -3.7(4) ? . . . .
C(17) N(1) C(13) C(14) 177.5(2) ? . . . .
C(2) C(1) C(6) C(5) 0.6(4) ? . . . .
C(6) C(1) C(2) C(3) 0.6(4) ? . . . .
C(6) C(1) C(2) C(16) 179.9(2) ? . . . .
C(2) C(1) C(7) C(8) 101.5(3) ? . . . .
C(2) C(1) C(7) C(12) -80.2(3) ? . . . .
C(7) C(1) C(2) C(3) 178.9(2) ? . . . .
C(7) C(1) C(2) C(16) -1.8(4) ? . . . .
C(6) C(1) C(7) C(8) -80.2(3) ? . . . .
C(6) C(1) C(7) C(12) 98.1(3) ? . . . .
C(7) C(1) C(6) C(5) -177.8(2) ? . . . .
C(1) C(2) C(3) C(4) -1.4(4) ? . . . .
C(1) C(2) C(16) C(15) 97.6(3) ? . . . .
C(3) C(2) C(16) C(15) -83.1(3) ? . . . .
C(16) C(2) C(3) C(4) 179.2(2) ? . . . .
C(2) C(3) C(4) C(5) 1.1(4) ? . . . .
C(3) C(4) C(5) C(6) 0.1(4) ? . . . .
C(4) C(5) C(6) C(1) -0.9(5) ? . . . .
C(1) C(7) C(8) C(9) 180.0(2) ? . . . .
C(1) C(7) C(12) N(1) -3.1(4) ? . . . .
C(1) C(7) C(12) C(11) 179.9(2) ? . . . .
C(8) C(7) C(12) N(1) 175.3(2) ? . . . .
C(8) C(7) C(12) C(11) -1.7(4) ? . . . .
C(12) C(7) C(8) C(9) 1.6(4) ? . . . .
C(7) C(8) C(9) C(10) -1.0(5) ? . . . .
C(8) C(9) C(10) C(11) 0.5(5) ? . . . .
C(9) C(10) C(11) C(12) -0.6(5) ? . . . .
C(10) C(11) C(12) N(1) -175.8(2) ? . . . .
C(10) C(11) C(12) C(7) 1.2(4) ? . . . .
O(1) C(13) C(14) C(15) 78.8(3) ? . . . .
O(1) C(13) C(14) C(18) -41.7(3) ? . . . .
N(1) C(13) C(14) C(15) -102.3(3) ? . . . .
N(1) C(13) C(14) C(18) 137.1(2) ? . . . .
C(13) C(14) C(15) C(16) 81.3(3) ? . . . .
C(18) C(14) C(15) C(16) -158.4(2) ? . . . .
C(14) C(15) C(16) C(2) -81.3(3) ? . . . .

loop_
_cod_related_entry_id
_cod_related_entry_database
_cod_related_entry_code
1 ChemSpider 30659262
